data_7046483
loop_
_publ_author_name
'Nahra, Fady'
'Van Hecke, Kristof'
'Kennedy, Alan R.'
'Nelson, David J.'

_publ_section_title
;
 Coinage metal complexes of selenoureas derived from N-heterocyclic
 carbenes.
;
_journal_issue 31
_journal_name_full 'Dalton transactions (Cambridge, England : 2003)'
_journal_page_first 10671
_journal_page_last 10684
_journal_paper_doi 10.1039/c8dt01506f
_journal_volume 47
_journal_year 2018
_chemical_formula_moiety 'C54 H72 Ag N4 Se2, C H Cl3, N O3'
_chemical_formula_sum 'C55 H73 Ag Cl3 N5 O3 Se2'
_chemical_formula_weight 1224.33
_space_group_crystal_system monoclinic
_space_group_IT_number 14
_space_group_name_Hall '-P 2ybc'
_space_group_name_H-M_alt 'P 1 21/c 1'
_symmetry_space_group_name_Hall '-P 2ybc'
_symmetry_space_group_name_H-M 'P 1 21/c 1'
_atom_sites_solution_hydrogens geom
_audit_creation_date 2017-09-22
_audit_creation_method
;
Olex2 1.2
(compiled Aug 10 2017 17:28:52 for OlexSys, GUI svn.r5381)
;
_audit_update_record
;
2018-04-16 deposited with the CCDC.
2018-05-30 downloaded from the CCDC.
;
_cell_angle_alpha 90
_cell_angle_beta 110.665(4)
_cell_angle_gamma 90
_cell_formula_units_Z 4
_cell_length_a 16.1058(6)
_cell_length_b 23.5607(6)
_cell_length_c 19.0856(6)
_cell_measurement_reflns_used 22585
_cell_measurement_temperature 100.0(1)
_cell_measurement_theta_max 75.1000
_cell_measurement_theta_min 2.9000
_cell_volume 6776.3(4)
_computing_cell_refinement 'CrysAlisPro 1.171.38.41 (Rigaku OD, 2015)'
_computing_data_collection 'CrysAlisPro 1.171.38.41 (Rigaku OD, 2015)'
_computing_data_reduction 'CrysAlisPro 1.171.38.41 (Rigaku OD, 2015)'
_computing_molecular_graphics 'Olex2 (Dolomanov et al., 2009)'
_computing_publication_material 'Olex2 (Dolomanov et al., 2009)'
_computing_structure_refinement 'ShelXL (Sheldrick, 2015)'
_diffrn_ambient_environment N~2~
_diffrn_ambient_temperature 100.0(1)
_diffrn_detector 'CCD plate'
_diffrn_detector_area_resol_mean 10.4839
_diffrn_detector_type Atlas
_diffrn_measured_fraction_theta_full 0.999
_diffrn_measured_fraction_theta_max 0.978
_diffrn_measurement_details
;
List of Runs (angles in degrees, time in seconds):

  # Type    Start    End  Width  t~exp~   \w     \q     \k     \f   Frames
#--------------------------------------------------------------------------
  1  \w    -71.00  31.00   1.00   10.00    --  -41.80  63.00-106.00  102
  2  \w   -114.00 -12.00   1.00   10.00    --  -41.80 -63.00 116.00  102
  3  \w     80.00 178.00   1.00   30.00    --  109.13  63.00-106.00   98
  4  \w     37.00 139.00   1.00   30.00    --  109.13 -63.00 116.00  102
  5  \w     12.00 114.00   1.00   10.00    --   41.80  63.00-106.00  102
  6  \w     23.00  98.00   1.00   10.00    --   41.80-125.00 -30.00   75
  7  \w     23.00  98.00   1.00   10.00    --   41.80-125.00  60.00   75
  8  \w     36.00 135.00   1.00   30.00    --  109.13 -45.00-120.00   99
  9  \w     80.00 178.00   1.00   30.00    --  109.13  61.00-150.00   98
 10  \w     94.00 178.00   1.00   30.00    --  109.13 125.00  90.00   84
 11  \w     81.00 178.00   1.00   30.00    --  109.13  30.00-180.00   97
 12  \w   -116.00 -17.00   1.00   10.00    --  -41.80 -38.00 150.00   99
 13  \w   -118.00  -9.00   1.00   10.00    --  -41.80 -77.00  30.00  109
 14  \w   -116.00 -17.00   1.00   10.00    --  -41.80 -38.00 -30.00   99
 15  \w   -118.00  -9.00   1.00   10.00    --  -41.80 -77.00 -60.00  109
 16  \w      1.00  83.00   1.00   10.00    --   41.80 -99.00 120.00   82
 17  \w     26.00  96.00   1.00   30.00    --  109.13 -94.00  60.00   70
 18  \w     56.00 178.00   1.00   30.00    --  109.13  15.00  60.00  122
 19  \w     36.00 121.00   1.00   30.00    --  109.13-125.00 -60.00   85
 20  \w     81.00 178.00   1.00   30.00    --  109.13  30.00 120.00   97
 21  \w     81.00 178.00   1.00   30.00    --  109.13  30.00 -30.00   97
 22  \w   -118.00 -68.00   1.00   10.00    --  -41.80 -77.00  90.00   50
 23  \w   -118.00 -88.00   1.00   10.00    --  -41.80 -77.00-150.00   30
 24  \w   -116.00 -17.00   1.00   10.00    --  -41.80 -38.00 -60.00   99
 25  \w   -116.00 -17.00   1.00   10.00    --  -41.80 -38.00  90.00   99
 26  \w    -30.00  70.00   1.00   10.00    --   41.80 -57.00   0.00  100
 27  \w     80.00 105.00   1.00   30.00    --  109.13  61.00 120.00   25
 28  \w     80.00 178.00   1.00   30.00    --  109.13  61.00  60.00   98
;
_diffrn_measurement_device 'four-circle diffractometer'
_diffrn_measurement_device_type 'SuperNova, Dual, Cu at zero, Atlas'
_diffrn_measurement_method '\w scans'
_diffrn_orient_matrix_type 'CrysAlisPro convention (1999,Acta A55,543-557)'
_diffrn_orient_matrix_UB_11 -0.0668643000
_diffrn_orient_matrix_UB_12 0.0469047000
_diffrn_orient_matrix_UB_13 -0.0005380000
_diffrn_orient_matrix_UB_21 0.0461485000
_diffrn_orient_matrix_UB_22 0.0076016000
_diffrn_orient_matrix_UB_23 0.0851862000
_diffrn_orient_matrix_UB_31 0.0619437000
_diffrn_orient_matrix_UB_32 0.0449206000
_diffrn_orient_matrix_UB_33 -0.0138650000
_diffrn_radiation_monochromator mirror
_diffrn_radiation_probe x-ray
_diffrn_radiation_type CuK\a
_diffrn_radiation_wavelength 1.54184
_diffrn_reflns_av_R_equivalents 0.1017
_diffrn_reflns_av_unetI/netI 0.0621
_diffrn_reflns_Laue_measured_fraction_full 0.999
_diffrn_reflns_Laue_measured_fraction_max 0.978
_diffrn_reflns_limit_h_max 20
_diffrn_reflns_limit_h_min -20
_diffrn_reflns_limit_k_max 28
_diffrn_reflns_limit_k_min -28
_diffrn_reflns_limit_l_max 23
_diffrn_reflns_limit_l_min -23
_diffrn_reflns_number 97436
_diffrn_reflns_point_group_measured_fraction_full 0.999
_diffrn_reflns_point_group_measured_fraction_max 0.978
_diffrn_reflns_theta_full 67.684
_diffrn_reflns_theta_max 75.822
_diffrn_reflns_theta_min 2.932
_diffrn_source 'micro-focus sealed X-ray tube'
_diffrn_source_type 'SuperNova (Cu) X-ray Source'
_exptl_absorpt_coefficient_mu 4.999
_exptl_absorpt_correction_T_max 0.969
_exptl_absorpt_correction_T_min 0.917
_exptl_absorpt_correction_type gaussian
_exptl_absorpt_process_details
;
CrysAlisPro 1.171.38.41 (Rigaku Oxford Diffraction, 2015)
Numerical absorption correction based on gaussian integration over
            a multifaceted crystal model
Empirical absorption correction using spherical harmonics,
 implemented in SCALE3 ABSPACK scaling algorithm.
;
_exptl_crystal_colour 'clear colourless'
_exptl_crystal_colour_lustre clear
_exptl_crystal_colour_primary colourless
_exptl_crystal_density_diffrn 1.200
_exptl_crystal_description needle
_exptl_crystal_F_000 2512
_exptl_crystal_size_max 0.143
_exptl_crystal_size_mid 0.068
_exptl_crystal_size_min 0.048
_refine_diff_density_max 2.144
_refine_diff_density_min -1.468
_refine_diff_density_rms 0.113
_refine_ls_extinction_method none
_refine_ls_goodness_of_fit_ref 1.066
_refine_ls_hydrogen_treatment constr
_refine_ls_matrix_type full
_refine_ls_number_parameters 638
_refine_ls_number_reflns 13798
_refine_ls_number_restraints 42
_refine_ls_restrained_S_all 1.077
_refine_ls_R_factor_all 0.0908
_refine_ls_R_factor_gt 0.0632
_refine_ls_shift/su_max 0.000
_refine_ls_shift/su_mean 0.000
_refine_ls_structure_factor_coef Fsqd
_refine_ls_weighting_details 'w=1/[\s^2^(Fo^2^)+(0.0790P)^2^+13.5676P] where P=(Fo^2^+2Fc^2^)/3'
_refine_ls_weighting_scheme calc
_refine_ls_wR_factor_gt 0.1587
_refine_ls_wR_factor_ref 0.1832
_reflns_Friedel_coverage 0.000
_reflns_number_gt 9767
_reflns_number_total 13798
_reflns_threshold_expression 'I > 2\s(I)'
_cod_data_source_file c8dt01506f2.cif
_cod_data_source_block fn013b_sq
_cod_depositor_comments 'Adding full bibliography for 7046473--7046483.cif.'
_cod_database_code 7046483
_shelxl_version_number 2013-4
_chemical_oxdiff_formula 'C55 H73 Ag Cl3 N5 O3 Se2'
_shelx_space_group_comment
;
The symmetry employed for this shelxl refinement is uniquely defined
by the following loop, which should always be used as a source of
symmetry information in preference to the above space-group names.
They are only intended as comments.
;
_reflns_odcompleteness_completeness 99.95
_reflns_odcompleteness_iscentric 1
_reflns_odcompleteness_theta 66.97
_olex2_refinement_description
;
1. Fixed Uiso
 At 1.2 times of:
  All C(H) groups
 At 1.5 times of:
  All C(H,H,H) groups
2. Uiso/Uaniso restraints and constraints
Uanis(C23) \\sim Ueq, Uanis(C24) \\sim Ueq: with sigma of 0.005 and sigma for
terminal atoms of 0.01
Uanis(C39) \\sim Ueq, Uanis(C37) \\sim Ueq, Uanis(C38) \\sim Ueq: with sigma of
0.005 and sigma for terminal atoms of 0.01
Uanis(C41) \\sim Ueq, Uanis(C42) \\sim Ueq: with sigma of 0.005 and sigma for
terminal atoms of 0.01
3.a Ternary CH refined with riding coordinates:
 C25(H25), C10(H10), C52(H52), C40(H40), C55(H55), C13(H13), C49(H49),
 C22(H22), C37(H37)
3.b Aromatic/amide H refined with riding coordinates:
 C30(H30), C20(H20), C2(H2), C29(H29), C34(H34), C6(H6), C19(H19), C3(H3),
 C18(H18), C7(H7), C8(H8), C33(H33), C35(H35), C46(H46), C47(H47), C45(H45)
3.c Idealised Me refined as rotating group:
 C11(H11A,H11B,H11C), C26(H26A,H26B,H26C), C15(H15A,H15B,H15C), C14(H14A,H14B,
 H14C), C12(H12A,H12B,H12C), C27(H27A,H27B,H27C), C39(H39A,H39B,H39C), C42(H42A,
 H42B,H42C), C41(H41A,H41B,H41C), C51(H51A,H51B,H51C), C50(H50A,H50B,H50C),
 C53(H53A,H53B,H53C), C54(H54A,H54B,H54C), C38(H38A,H38B,H38C), C24(H24A,H24B,
 H24C), C23(H23A,H23B,H23C)
;
_olex2_exptl_crystal_mounting_method 'mounted on a nylon loop'
_olex2_submission_special_instructions 'No special instructions were received'
_oxdiff_exptl_absorpt_empirical_details
;
Empirical correction (ABSPACK) includes:
- Absorption correction using spherical harmonics
- Frame scaling
- B-factor correction
;
_oxdiff_exptl_absorpt_empirical_full_max 5.243
_oxdiff_exptl_absorpt_empirical_full_min 0.445

loop_
_space_group_symop_operation_xyz
'x, y, z'
'-x, y+1/2, -z+1/2'
'-x, -y, -z'
'x, -y-1/2, z-1/2'

loop_
_atom_site_label
_atom_site_type_symbol
_atom_site_fract_x
_atom_site_fract_y
_atom_site_fract_z
_atom_site_U_iso_or_equiv
_atom_site_adp_type
_atom_site_occupancy
_atom_site_site_symmetry_order
_atom_site_calc_flag
_atom_site_refinement_flags_posn
_atom_site_refinement_flags_adp
Ag1 Ag 0.25240(3) 0.62072(2) 0.27651(2) 0.03632(12) Uani 1 1 d . .
Se1 Se 0.13064(4) 0.55801(2) 0.20301(3) 0.03479(15) Uani 1 1 d . .
Se2 Se 0.36877(4) 0.68304(3) 0.35797(5) 0.0636(3) Uani 1 1 d . .
N4 N 0.4839(3) 0.62074(17) 0.2950(2) 0.0303(9) Uani 1 1 d . .
C1 C 0.0394(4) 0.5796(2) 0.2362(3) 0.0305(11) Uani 1 1 d . .
N3 N 0.5442(3) 0.69478(16) 0.3606(2) 0.0270(9) Uani 1 1 d . .
N2 N 0.0295(3) 0.62563(17) 0.2754(2) 0.0325(10) Uani 1 1 d . .
N1 N -0.0367(3) 0.54954(16) 0.2209(2) 0.0285(9) Uani 1 1 d . .
C16 C 0.0900(3) 0.6727(2) 0.3009(3) 0.0308(11) Uani 1 1 d . .
C43 C 0.4207(3) 0.5796(2) 0.2498(3) 0.0338(12) Uani 1 1 d . .
C30 C 0.5703(3) 0.6241(2) 0.2952(3) 0.0300(11) Uani 1 1 d . .
H30 H 0.5978 0.5990 0.2710 0.036 Uiso 1 1 calc R .
C28 C 0.4691(4) 0.6638(2) 0.3357(3) 0.0343(11) Uani 1 1 d . .
C9 C -0.0940(3) 0.5027(2) 0.0995(3) 0.0313(11) Uani 1 1 d . .
C4 C -0.0565(3) 0.4978(2) 0.1772(3) 0.0278(10) Uani 1 1 d . .
C31 C 0.5562(3) 0.7471(2) 0.4029(3) 0.0294(10) Uani 1 1 d . .
C32 C 0.5989(4) 0.7449(2) 0.4800(3) 0.0316(11) Uani 1 1 d . .
C5 C -0.0368(4) 0.4467(2) 0.2161(3) 0.0309(11) Uani 1 1 d . .
C20 C 0.1908(4) 0.7257(2) 0.4008(3) 0.0401(13) Uani 1 1 d . .
H20 H 0.2241 0.7306 0.4525 0.048 Uiso 1 1 calc R .
C2 C -0.0936(4) 0.5765(2) 0.2502(3) 0.0365(12) Uani 1 1 d . .
H2 H -0.1508 0.5639 0.2469 0.044 Uiso 1 1 calc R .
C29 C 0.6073(3) 0.6705(2) 0.3367(3) 0.0283(10) Uani 1 1 d . .
H29 H 0.6662 0.6838 0.3474 0.034 Uiso 1 1 calc R .
C34 C 0.5840(4) 0.8465(2) 0.4809(3) 0.0442(14) Uani 1 1 d . .
H34 H 0.5943 0.8810 0.5083 0.053 Uiso 1 1 calc R .
C6 C -0.0569(4) 0.3977(2) 0.1726(3) 0.0357(12) Uani 1 1 d . .
H6 H -0.0453 0.3617 0.1967 0.043 Uiso 1 1 calc R .
C36 C 0.5247(4) 0.7968(2) 0.3638(3) 0.0430(14) Uani 1 1 d . .
C17 C 0.0897(4) 0.7144(2) 0.2484(3) 0.0357(12) Uani 1 1 d . .
C19 C 0.1937(4) 0.7668(2) 0.3505(3) 0.0415(13) Uani 1 1 d . .
H19 H 0.2308 0.7990 0.3676 0.050 Uiso 1 1 calc R .
C3 C -0.0523(4) 0.6239(2) 0.2841(3) 0.0353(12) Uani 1 1 d . .
H3 H -0.0750 0.6511 0.3094 0.042 Uiso 1 1 calc R .
C18 C 0.1432(4) 0.7616(2) 0.2754(4) 0.0434(14) Uani 1 1 d . .
H18 H 0.1451 0.7907 0.2416 0.052 Uiso 1 1 calc R .
C7 C -0.0936(4) 0.4000(2) 0.0951(3) 0.0377(12) Uani 1 1 d . .
H7 H -0.1060 0.3660 0.0666 0.045 Uiso 1 1 calc R .
C8 C -0.1121(4) 0.4523(2) 0.0593(3) 0.0370(12) Uani 1 1 d . .
H8 H -0.1377 0.4535 0.0062 0.044 Uiso 1 1 calc R .
C21 C 0.1397(4) 0.6770(2) 0.3769(3) 0.0374(12) Uani 1 1 d . .
C33 C 0.6127(4) 0.7958(2) 0.5184(3) 0.0389(13) Uani 1 1 d . .
H33 H 0.6423 0.7960 0.5711 0.047 Uiso 1 1 calc R .
C48 C 0.4111(4) 0.5286(2) 0.2821(3) 0.0372(12) Uani 1 1 d . .
C44 C 0.3785(4) 0.5927(3) 0.1740(3) 0.0399(13) Uani 1 1 d . .
Cl3 Cl 0.06009(12) 0.26922(7) 0.12474(11) 0.0611(4) Uani 1 1 d . .
Cl2 Cl 0.21583(13) 0.28413(7) 0.08389(10) 0.0619(5) Uani 1 1 d . .
C35 C 0.5414(5) 0.8475(2) 0.4059(4) 0.0498(16) Uani 1 1 d . .
H35 H 0.5225 0.8827 0.3812 0.060 Uiso 1 1 calc R .
C46 C 0.3138(4) 0.4990(3) 0.1605(4) 0.0559(18) Uani 1 1 d . .
H46 H 0.2774 0.4706 0.1292 0.067 Uiso 1 1 calc R .
Cl1 Cl 0.19107(15) 0.35375(8) 0.19916(11) 0.0727(5) Uani 1 1 d . .
C25 C 0.0308(4) 0.7097(2) 0.1673(3) 0.0456(14) Uani 1 1 d . .
H25 H 0.0216 0.6683 0.1552 0.055 Uiso 1 1 calc R .
C11 C -0.2137(4) 0.5733(3) 0.0393(3) 0.0463(15) Uani 1 1 d . .
H11A H -0.2486 0.5437 0.0055 0.069 Uiso 1 1 calc GR .
H11B H -0.2266 0.6101 0.0140 0.069 Uiso 1 1 calc GR .
H11C H -0.2293 0.5744 0.0845 0.069 Uiso 1 1 calc GR .
C10 C -0.1149(4) 0.5600(2) 0.0610(3) 0.0395(13) Uani 1 1 d . .
H10 H -0.0814 0.5894 0.0980 0.047 Uiso 1 1 calc R .
C52 C 0.3902(4) 0.6488(3) 0.1397(3) 0.0478(15) Uani 1 1 d . .
H52 H 0.4285 0.6729 0.1819 0.057 Uiso 1 1 calc R .
C40 C 0.6273(5) 0.6896(2) 0.5218(3) 0.0470(15) Uani 1 1 d . .
H40 H 0.6163 0.6578 0.4849 0.056 Uiso 1 1 calc R .
C26 C -0.0602(5) 0.7356(3) 0.1542(4) 0.0616(19) Uani 1 1 d . .
H26A H -0.0872 0.7170 0.1868 0.092 Uiso 1 1 calc GR .
H26B H -0.0982 0.7302 0.1018 0.092 Uiso 1 1 calc GR .
H26C H -0.0537 0.7763 0.1656 0.092 Uiso 1 1 calc GR .
C55 C 0.1743(5) 0.2859(3) 0.1574(4) 0.0491(15) Uani 1 1 d . .
H55 H 0.2069 0.2573 0.1960 0.059 Uiso 1 1 calc R .
C47 C 0.3553(4) 0.4883(3) 0.2355(4) 0.0536(17) Uani 1 1 d . .
H47 H 0.3459 0.4531 0.2558 0.064 Uiso 1 1 calc R .
C13 C 0.0042(4) 0.4438(2) 0.3008(3) 0.0403(13) Uani 1 1 d . .
H13 H 0.0034 0.4830 0.3206 0.048 Uiso 1 1 calc R .
C49 C 0.4572(4) 0.5145(2) 0.3647(3) 0.0427(14) Uani 1 1 d . .
H49 H 0.4873 0.5498 0.3906 0.051 Uiso 1 1 calc R .
C22 C 0.1389(5) 0.6309(3) 0.4329(3) 0.0507(16) Uani 1 1 d . .
H22 H 0.0953 0.6010 0.4058 0.061 Uiso 1 1 calc R .
C15 C -0.0470(5) 0.4059(3) 0.3349(4) 0.0541(17) Uani 1 1 d . .
H15A H -0.1090 0.4183 0.3183 0.081 Uiso 1 1 calc GR .
H15B H -0.0209 0.4082 0.3897 0.081 Uiso 1 1 calc GR .
H15C H -0.0442 0.3666 0.3190 0.081 Uiso 1 1 calc GR .
C14 C 0.1013(5) 0.4247(4) 0.3255(4) 0.068(2) Uani 1 1 d . .
H14A H 0.1039 0.3853 0.3097 0.103 Uiso 1 1 calc GR .
H14B H 0.1286 0.4273 0.3801 0.103 Uiso 1 1 calc GR .
H14C H 0.1336 0.4492 0.3023 0.103 Uiso 1 1 calc GR .
C45 C 0.3240(4) 0.5500(3) 0.1299(4) 0.0539(18) Uani 1 1 d . .
H45 H 0.2937 0.5565 0.0779 0.065 Uiso 1 1 calc R .
C37 C 0.4786(5) 0.7981(3) 0.2794(4) 0.0601(18) Uani 1 1 d . U
H37 H 0.4651 0.7581 0.2617 0.072 Uiso 1 1 calc R .
C12 C -0.0852(5) 0.5640(3) -0.0062(4) 0.0562(18) Uani 1 1 d . .
H12A H -0.0206 0.5592 0.0105 0.084 Uiso 1 1 calc GR .
H12B H -0.1015 0.6012 -0.0300 0.084 Uiso 1 1 calc GR .
H12C H -0.1142 0.5341 -0.0422 0.084 Uiso 1 1 calc GR .
C27 C 0.0707(5) 0.7354(3) 0.1140(4) 0.0620(19) Uani 1 1 d . .
H27A H 0.0832 0.7757 0.1260 0.093 Uiso 1 1 calc GR .
H27B H 0.0288 0.7317 0.0625 0.093 Uiso 1 1 calc GR .
H27C H 0.1259 0.7156 0.1189 0.093 Uiso 1 1 calc GR .
C39 C 0.3906(7) 0.8307(4) 0.2563(5) 0.097(3) Uani 1 1 d . U
H39A H 0.3546 0.8162 0.2844 0.145 Uiso 1 1 calc GR .
H39B H 0.3584 0.8256 0.2026 0.145 Uiso 1 1 calc GR .
H39C H 0.4025 0.8712 0.2672 0.145 Uiso 1 1 calc GR .
C42 C 0.7236(6) 0.6898(3) 0.5708(5) 0.081(3) Uani 1 1 d . U
H42A H 0.7602 0.6949 0.5398 0.122 Uiso 1 1 calc GR .
H42B H 0.7386 0.6536 0.5976 0.122 Uiso 1 1 calc GR .
H42C H 0.7347 0.7209 0.6070 0.122 Uiso 1 1 calc GR .
C41 C 0.5725(8) 0.6800(4) 0.5712(6) 0.098(3) Uani 1 1 d . U
H41A H 0.5752 0.7138 0.6017 0.147 Uiso 1 1 calc GR .
H41B H 0.5962 0.6473 0.6040 0.147 Uiso 1 1 calc GR .
H41C H 0.5107 0.6725 0.5397 0.147 Uiso 1 1 calc GR .
C51 C 0.5282(5) 0.4696(3) 0.3743(4) 0.0580(17) Uani 1 1 d . .
H51A H 0.5008 0.4351 0.3472 0.087 Uiso 1 1 calc GR .
H51B H 0.5571 0.4608 0.4277 0.087 Uiso 1 1 calc GR .
H51C H 0.5725 0.4839 0.3543 0.087 Uiso 1 1 calc GR .
C50 C 0.3920(5) 0.4954(3) 0.4022(4) 0.0651(19) Uani 1 1 d . .
H50A H 0.3497 0.5260 0.3992 0.098 Uiso 1 1 calc GR .
H50B H 0.4247 0.4862 0.4548 0.098 Uiso 1 1 calc GR .
H50C H 0.3598 0.4617 0.3765 0.098 Uiso 1 1 calc GR .
C53 C 0.4384(7) 0.6430(4) 0.0859(5) 0.084(3) Uani 1 1 d . .
H53A H 0.4976 0.6272 0.1120 0.125 Uiso 1 1 calc GR .
H53B H 0.4439 0.6803 0.0654 0.125 Uiso 1 1 calc GR .
H53C H 0.4052 0.6175 0.0450 0.125 Uiso 1 1 calc GR .
C54 C 0.3031(7) 0.6800(5) 0.1061(7) 0.121(5) Uani 1 1 d . .
H54A H 0.2661 0.6608 0.0602 0.181 Uiso 1 1 calc GR .
H54B H 0.3145 0.7191 0.0943 0.181 Uiso 1 1 calc GR .
H54C H 0.2721 0.6805 0.1421 0.181 Uiso 1 1 calc GR .
C38 C 0.5405(8) 0.8224(5) 0.2438(6) 0.114(4) Uani 1 1 d . U
H38A H 0.5514 0.8626 0.2573 0.172 Uiso 1 1 calc GR .
H38B H 0.5136 0.8189 0.1892 0.172 Uiso 1 1 calc GR .
H38C H 0.5968 0.8016 0.2615 0.172 Uiso 1 1 calc GR .
C24 C 0.1157(8) 0.6511(4) 0.4967(5) 0.099(3) Uani 1 1 d . U
H24A H 0.1583 0.6802 0.5241 0.149 Uiso 1 1 calc GR .
H24B H 0.1176 0.6192 0.5302 0.149 Uiso 1 1 calc GR .
H24C H 0.0558 0.6673 0.4782 0.149 Uiso 1 1 calc GR .
C23 C 0.2295(9) 0.6034(5) 0.4677(7) 0.132(4) Uani 1 1 d . U
H23A H 0.2741 0.6327 0.4903 0.198 Uiso 1 1 calc GR .
H23B H 0.2447 0.5833 0.4290 0.198 Uiso 1 1 calc GR .
H23C H 0.2282 0.5765 0.5064 0.198 Uiso 1 1 calc GR .
O1 O 0.2803(5) 0.2071(2) 0.2928(3) 0.089(2) Uani 1 1 d . .
N5 N 0.2720(3) 0.1572(2) 0.2707(2) 0.0363(10) Uani 1 1 d . .
O3 O 0.2295(3) 0.1496(2) 0.2042(3) 0.0583(12) Uani 1 1 d . .
O2 O 0.3077(4) 0.1196(2) 0.3149(3) 0.0713(16) Uani 1 1 d . .

loop_
_atom_site_aniso_label
_atom_site_aniso_U_11
_atom_site_aniso_U_22
_atom_site_aniso_U_33
_atom_site_aniso_U_23
_atom_site_aniso_U_13
_atom_site_aniso_U_12
Ag1 0.0264(2) 0.0370(2) 0.0440(2) -0.01404(16) 0.01045(16) -0.00620(15)
Se1 0.0285(3) 0.0328(3) 0.0451(3) -0.0158(2) 0.0154(2) -0.0065(2)
Se2 0.0286(3) 0.0734(5) 0.0910(6) -0.0594(4) 0.0241(4) -0.0149(3)
N4 0.024(2) 0.029(2) 0.038(2) -0.0127(17) 0.0108(18) -0.0021(17)
C1 0.035(3) 0.027(2) 0.032(2) -0.005(2) 0.014(2) -0.001(2)
N3 0.026(2) 0.0204(19) 0.034(2) -0.0074(16) 0.0105(17) -0.0023(16)
N2 0.035(2) 0.027(2) 0.038(2) -0.0088(17) 0.016(2) -0.0027(18)
N1 0.027(2) 0.022(2) 0.036(2) -0.0011(16) 0.0108(18) -0.0011(16)
C16 0.029(3) 0.026(2) 0.042(3) -0.010(2) 0.018(2) 0.001(2)
C43 0.022(3) 0.041(3) 0.037(3) -0.016(2) 0.008(2) -0.005(2)
C30 0.027(3) 0.029(3) 0.037(3) -0.009(2) 0.015(2) -0.003(2)
C28 0.029(3) 0.035(3) 0.039(3) -0.012(2) 0.012(2) 0.003(2)
C9 0.029(3) 0.030(3) 0.033(3) 0.004(2) 0.009(2) 0.000(2)
C4 0.024(2) 0.024(2) 0.033(2) -0.0016(19) 0.007(2) -0.0028(19)
C31 0.026(3) 0.022(2) 0.040(3) -0.004(2) 0.012(2) -0.0050(19)
C32 0.034(3) 0.028(3) 0.033(3) -0.008(2) 0.012(2) -0.004(2)
C5 0.038(3) 0.026(2) 0.031(2) -0.0012(19) 0.014(2) 0.001(2)
C20 0.040(3) 0.037(3) 0.043(3) -0.018(2) 0.014(3) -0.001(2)
C2 0.033(3) 0.036(3) 0.048(3) -0.006(2) 0.023(3) -0.004(2)
C29 0.022(2) 0.031(3) 0.032(2) -0.0053(19) 0.009(2) -0.0014(19)
C34 0.056(4) 0.031(3) 0.050(3) -0.012(2) 0.023(3) -0.004(3)
C6 0.039(3) 0.027(3) 0.039(3) -0.005(2) 0.011(2) -0.003(2)
C36 0.059(4) 0.027(3) 0.043(3) 0.002(2) 0.017(3) 0.004(3)
C17 0.036(3) 0.025(3) 0.046(3) -0.005(2) 0.014(2) 0.001(2)
C19 0.037(3) 0.025(3) 0.059(4) -0.013(2) 0.013(3) 0.000(2)
C3 0.031(3) 0.036(3) 0.046(3) -0.004(2) 0.023(2) 0.002(2)
C18 0.046(4) 0.026(3) 0.060(4) 0.007(2) 0.020(3) 0.007(2)
C7 0.035(3) 0.031(3) 0.048(3) -0.008(2) 0.015(3) -0.004(2)
C8 0.034(3) 0.045(3) 0.029(3) -0.006(2) 0.007(2) -0.005(2)
C21 0.043(3) 0.031(3) 0.044(3) -0.009(2) 0.022(3) -0.004(2)
C33 0.040(3) 0.041(3) 0.035(3) -0.011(2) 0.014(2) -0.004(2)
C48 0.032(3) 0.041(3) 0.039(3) -0.023(2) 0.012(2) -0.008(2)
C44 0.027(3) 0.055(4) 0.037(3) -0.015(3) 0.010(2) 0.001(2)
Cl3 0.0578(10) 0.0493(9) 0.0761(11) 0.0090(8) 0.0236(9) 0.0125(8)
Cl2 0.0829(13) 0.0553(9) 0.0598(10) 0.0195(8) 0.0406(9) 0.0272(9)
C35 0.065(4) 0.024(3) 0.061(4) -0.003(3) 0.023(3) 0.002(3)
C46 0.042(4) 0.068(5) 0.054(4) -0.036(3) 0.013(3) -0.018(3)
Cl1 0.0916(15) 0.0598(11) 0.0665(11) -0.0122(9) 0.0276(11) 0.0003(10)
C25 0.055(4) 0.033(3) 0.045(3) 0.007(2) 0.012(3) 0.004(3)
C11 0.045(4) 0.052(4) 0.043(3) 0.014(3) 0.017(3) 0.019(3)
C10 0.043(3) 0.041(3) 0.030(3) 0.009(2) 0.007(2) 0.003(2)
C52 0.048(4) 0.058(4) 0.037(3) 0.001(3) 0.015(3) 0.009(3)
C40 0.065(4) 0.037(3) 0.035(3) 0.005(2) 0.013(3) 0.006(3)
C26 0.046(4) 0.061(4) 0.067(4) 0.011(4) 0.007(3) 0.004(3)
C55 0.058(4) 0.041(3) 0.050(4) 0.012(3) 0.021(3) 0.015(3)
C47 0.048(4) 0.051(4) 0.061(4) -0.029(3) 0.019(3) -0.019(3)
C13 0.056(4) 0.032(3) 0.030(3) 0.003(2) 0.013(3) 0.005(3)
C49 0.050(4) 0.038(3) 0.045(3) -0.014(2) 0.023(3) -0.012(3)
C22 0.069(5) 0.053(4) 0.038(3) -0.007(3) 0.030(3) -0.012(3)
C15 0.067(5) 0.056(4) 0.042(3) 0.003(3) 0.023(3) 0.001(3)
C14 0.049(4) 0.102(6) 0.044(4) 0.017(4) 0.004(3) -0.002(4)
C45 0.031(3) 0.086(5) 0.039(3) -0.024(3) 0.005(3) -0.005(3)
C37 0.076(4) 0.051(3) 0.049(3) 0.005(3) 0.015(3) 0.014(3)
C12 0.048(4) 0.056(4) 0.069(4) 0.033(3) 0.026(3) 0.013(3)
C27 0.069(5) 0.068(5) 0.048(4) 0.005(3) 0.020(4) 0.001(4)
C39 0.096(6) 0.096(6) 0.073(5) 0.000(4) -0.001(5) 0.037(5)
C42 0.074(5) 0.061(4) 0.079(5) -0.006(4) -0.010(4) 0.027(4)
C41 0.123(7) 0.081(5) 0.105(6) 0.033(5) 0.059(5) 0.005(5)
C51 0.048(4) 0.068(5) 0.060(4) -0.005(3) 0.022(3) 0.001(3)
C50 0.064(5) 0.072(5) 0.066(5) 0.003(4) 0.031(4) 0.008(4)
C53 0.101(7) 0.076(6) 0.099(7) -0.003(5) 0.066(6) -0.007(5)
C54 0.087(8) 0.147(10) 0.144(10) 0.085(8) 0.060(7) 0.060(7)
C38 0.144(8) 0.135(7) 0.076(5) 0.035(5) 0.053(6) 0.006(6)
C24 0.130(7) 0.110(6) 0.085(5) 0.019(5) 0.071(5) 0.027(6)
C23 0.150(8) 0.126(7) 0.157(8) 0.073(6) 0.100(7) 0.054(6)
O1 0.154(6) 0.048(3) 0.043(3) 0.000(2) 0.006(3) 0.030(3)
N5 0.038(3) 0.041(3) 0.029(2) -0.0027(19) 0.012(2) 0.003(2)
O3 0.054(3) 0.070(3) 0.065(3) -0.020(2) 0.038(2) -0.020(2)
O2 0.067(3) 0.053(3) 0.105(4) 0.043(3) 0.043(3) 0.020(2)

loop_
_atom_type_symbol
_atom_type_description
_atom_type_scat_dispersion_real
_atom_type_scat_dispersion_imag
_atom_type_scat_source
C C 0.0181 0.0091 'International Tables Vol C Tables 4.2.6.8 and 6.1.1.4'
H H 0.0000 0.0000 'International Tables Vol C Tables 4.2.6.8 and 6.1.1.4'
Ag Ag 0.1306 4.2820 'International Tables Vol C Tables 4.2.6.8 and 6.1.1.4'
Cl Cl 0.3639 0.7018 'International Tables Vol C Tables 4.2.6.8 and 6.1.1.4'
N N 0.0311 0.0180 'International Tables Vol C Tables 4.2.6.8 and 6.1.1.4'
O O 0.0492 0.0322 'International Tables Vol C Tables 4.2.6.8 and 6.1.1.4'
Se Se -0.7943 1.1372 'International Tables Vol C Tables 4.2.6.8 and 6.1.1.4'

loop_
_exptl_crystal_face_index_h
_exptl_crystal_face_index_k
_exptl_crystal_face_index_l
_exptl_crystal_face_perp_dist
1 -15 0 0.0420
-1 15 0 0.0060
10 -3 -6 0.0783
0 3 -11 0.0119
1 -2 11 0.0386
6 5 6 0.0543
-8 -9 -1 0.0683
-10 -1 5 0.0569

loop_
_geom_angle_atom_site_label_1
_geom_angle_atom_site_label_2
_geom_angle_atom_site_label_3
_geom_angle
Se2 Ag1 Se1 175.34(3)
C1 Se1 Ag1 101.96(15)
C28 Se2 Ag1 103.85(16)
C30 N4 C43 122.0(4)
C28 N4 C43 128.1(4)
C28 N4 C30 109.6(4)
N2 C1 Se1 131.7(4)
N1 C1 Se1 123.0(4)
N1 C1 N2 105.3(4)
C28 N3 C31 125.7(4)
C28 N3 C29 109.4(4)
C29 N3 C31 124.8(4)
C1 N2 C16 127.1(4)
C1 N2 C3 110.1(4)
C3 N2 C16 122.7(4)
C1 N1 C4 124.3(4)
C1 N1 C2 110.4(4)
C2 N1 C4 125.2(4)
C17 C16 N2 117.8(5)
C21 C16 N2 118.6(5)
C21 C16 C17 123.3(5)
C48 C43 N4 118.8(5)
C48 C43 C44 124.3(5)
C44 C43 N4 116.7(5)
C29 C30 N4 106.2(4)
N4 C28 Se2 131.0(4)
N3 C28 Se2 122.0(4)
N3 C28 N4 107.0(4)
C4 C9 C10 121.8(5)
C8 C9 C4 116.5(5)
C8 C9 C10 121.8(5)
C9 C4 N1 117.9(4)
C5 C4 N1 117.4(4)
C5 C4 C9 124.7(4)
C32 C31 N3 118.5(4)
C36 C31 N3 117.9(5)
C36 C31 C32 123.6(5)
C31 C32 C40 122.4(4)
C33 C32 C31 117.2(5)
C33 C32 C40 120.4(5)
C4 C5 C6 116.1(5)
C4 C5 C13 122.5(4)
C6 C5 C13 121.4(5)
C19 C20 C21 120.9(5)
C3 C2 N1 106.9(5)
C30 C29 N3 107.8(4)
C35 C34 C33 120.9(5)
C7 C6 C5 121.6(5)
C31 C36 C35 116.7(5)
C31 C36 C37 122.6(5)
C35 C36 C37 120.7(5)
C16 C17 C25 121.5(5)
C18 C17 C16 116.8(5)
C18 C17 C25 121.6(5)
C20 C19 C18 120.6(5)
C2 C3 N2 107.3(4)
C19 C18 C17 121.2(5)
C6 C7 C8 119.8(5)
C7 C8 C9 121.3(5)
C16 C21 C22 122.3(5)
C20 C21 C16 117.3(5)
C20 C21 C22 120.4(5)
C32 C33 C34 120.8(5)
C43 C48 C47 117.2(6)
C43 C48 C49 124.0(5)
C47 C48 C49 118.8(6)
C43 C44 C52 123.4(5)
C43 C44 C45 115.8(6)
C45 C44 C52 120.8(6)
C34 C35 C36 120.8(6)
C45 C46 C47 121.3(6)
C17 C25 C26 111.1(5)
C17 C25 C27 113.4(6)
C27 C25 C26 110.0(5)
C9 C10 C11 110.2(5)
C9 C10 C12 112.4(5)
C12 C10 C11 111.5(5)
C53 C52 C44 112.9(6)
C53 C52 C54 112.4(7)
C54 C52 C44 111.7(6)
C32 C40 C41 108.8(6)
C42 C40 C32 112.3(6)
C42 C40 C41 108.2(7)
Cl2 C55 Cl3 110.8(4)
Cl2 C55 Cl1 110.0(4)
Cl1 C55 Cl3 109.7(3)
C46 C47 C48 120.5(7)
C5 C13 C14 110.7(5)
C15 C13 C5 112.8(5)
C15 C13 C14 110.3(5)
C48 C49 C50 112.5(5)
C51 C49 C48 110.3(5)
C51 C49 C50 110.4(6)
C24 C22 C21 114.6(6)
C24 C22 C23 105.1(8)
C23 C22 C21 111.5(6)
C46 C45 C44 121.0(6)
C36 C37 C39 111.8(6)
C38 C37 C36 109.5(7)
C38 C37 C39 111.9(8)
O3 N5 O1 116.4(5)
O2 N5 O1 119.1(5)
O2 N5 O3 124.5(5)

loop_
_geom_bond_atom_site_label_1
_geom_bond_atom_site_label_2
_geom_bond_distance
Ag1 Se1 2.4606(6)
Ag1 Se2 2.4555(7)
Se1 C1 1.865(5)
Se2 C28 1.867(5)
N4 C43 1.450(6)
N4 C30 1.393(6)
N4 C28 1.349(6)
C1 N2 1.357(6)
C1 N1 1.356(6)
N3 C28 1.347(7)
N3 C31 1.448(6)
N3 C29 1.376(6)
N2 C16 1.442(6)
N2 C3 1.386(7)
N1 C4 1.447(6)
N1 C2 1.384(7)
C16 C17 1.403(8)
C16 C21 1.391(8)
C43 C48 1.383(8)
C43 C44 1.399(8)
C30 C29 1.358(7)
C9 C4 1.395(7)
C9 C8 1.388(7)
C9 C10 1.518(7)
C4 C5 1.391(7)
C31 C32 1.388(7)
C31 C36 1.385(7)
C32 C33 1.381(7)
C32 C40 1.512(7)
C5 C6 1.391(7)
C5 C13 1.517(7)
C20 C19 1.375(8)
C20 C21 1.391(8)
C2 C3 1.343(7)
C34 C33 1.386(8)
C34 C35 1.352(9)
C6 C7 1.387(8)
C36 C35 1.412(8)
C36 C37 1.516(9)
C17 C18 1.388(8)
C17 C25 1.507(8)
C19 C18 1.382(8)
C7 C8 1.388(8)
C21 C22 1.528(8)
C48 C47 1.391(7)
C48 C49 1.523(8)
C44 C52 1.515(9)
C44 C45 1.405(8)
Cl3 C55 1.765(7)
Cl2 C55 1.756(7)
C46 C47 1.373(10)
C46 C45 1.370(10)
Cl1 C55 1.763(7)
C25 C26 1.525(9)
C25 C27 1.509(9)
C11 C10 1.528(8)
C10 C12 1.522(9)
C52 C53 1.497(10)
C52 C54 1.512(10)
C40 C42 1.502(10)
C40 C41 1.520(11)
C13 C15 1.510(9)
C13 C14 1.534(9)
C49 C51 1.522(9)
C49 C50 1.533(9)
C22 C24 1.473(10)
C22 C23 1.518(13)
C37 C39 1.534(11)
C37 C38 1.504(12)
O1 N5 1.240(6)
N5 O3 1.225(6)
N5 O2 1.218(6)

loop_
_exptl_oxdiff_crystal_face_indexfrac_h
_exptl_oxdiff_crystal_face_indexfrac_k
_exptl_oxdiff_crystal_face_indexfrac_l
_exptl_oxdiff_crystal_face_x
_exptl_oxdiff_crystal_face_y
_exptl_oxdiff_crystal_face_z
1.0119 -15.0065 -0.0126 -0.7715 -0.0685 -0.6112
-1.0119 15.0065 0.0126 0.7715 0.0685 0.6112
9.9917 -3.0063 -6.0030 -0.8059 -0.0731 0.5671
-0.0008 3.0056 -11.0040 0.1469 -0.9146 0.2875
0.9987 -2.0059 11.0051 -0.1668 0.9683 -0.1808
5.9875 4.9950 6.0098 -0.1693 0.8262 0.5119
-7.9824 -8.9970 -1.0109 0.1123 -0.5229 -0.8846
-9.9880 -0.9948 4.9989 0.6185 -0.0427 -0.7327
